data_2201485
loop_
_publ_author_name
'Ohba, Shigeru'
'Matsuura, Keisuke'
'Suzuki, Tamotsu'
'Chida, Noritaka'

_publ_section_title
;
 2-Chloro-4-(4-methoxybenzyloxy)pyrimidine
;
_journal_issue 11
_journal_name_full 'Acta Crystallographica Section E'
_journal_page_first o1200
_journal_page_last o1201
_journal_paper_doi 10.1107/S160053680201797X
_journal_volume 58
_journal_year 2002
_chemical_formula_iupac 'C12 H11 Cl N2 O2'
_chemical_formula_moiety 'C12 H11 Cl N2 O2'
_chemical_formula_sum 'C12 H11 Cl N2 O2'
_chemical_formula_weight 250.68
_space_group_IT_number 62
_symmetry_cell_setting orthorhombic
_symmetry_space_group_name_Hall '-P 2ac 2n'
_symmetry_space_group_name_H-M 'P n m a'
_cell_angle_alpha 90
_cell_angle_beta 90
_cell_angle_gamma 90
_cell_formula_units_Z 4
_cell_length_a 12.311(2)
_cell_length_b 6.788(2)
_cell_length_c 14.222(2)
_cell_measurement_reflns_used 25
_cell_measurement_temperature 299
_cell_measurement_theta_max 12.5
_cell_measurement_theta_min 12.0
_cell_volume 1188.5(4)
_computing_cell_refinement ' WinAFC Diffractometer Control Software (Rigaku, 1999)'
_computing_data_collection ' WinAFC Diffractometer Control Software (Rigaku, 1999)'
_computing_data_reduction 'TEXSAN (Molecular Structure Corporation, 2001)'
_computing_molecular_graphics 'ORTEPII (Johnson, 1976)'
_computing_publication_material TEXSAN
_computing_structure_refinement 'SHELXL97 (Sheldrick, 1997)'
_computing_structure_solution 'SIR92 (Altomare et al., 1994)'
_diffrn_measured_fraction_theta_full 1.0
_diffrn_measured_fraction_theta_max 1.0
_diffrn_measurement_device_type 'Rigaku AFC-7R'
_diffrn_measurement_method \w-2\q
_diffrn_radiation_type 'Mo K\a'
_diffrn_radiation_wavelength 0.7107
_diffrn_reflns_av_R_equivalents 0.0242
_diffrn_reflns_limit_h_max 15
_diffrn_reflns_limit_h_min -6
_diffrn_reflns_limit_k_max 8
_diffrn_reflns_limit_k_min -3
_diffrn_reflns_limit_l_max 18
_diffrn_reflns_limit_l_min 0
_diffrn_reflns_number 1660
_diffrn_reflns_theta_full 27.5
_diffrn_reflns_theta_max 27.5
_diffrn_standards_decay_% 3.9
_diffrn_standards_interval_count 150
_diffrn_standards_number 3
_exptl_absorpt_coefficient_mu 0.312
_exptl_absorpt_correction_T_max 0.875
_exptl_absorpt_correction_T_min 0.861
_exptl_absorpt_correction_type integration
_exptl_absorpt_process_details '(Coppens et al., 1965)'
_exptl_crystal_colour colourless
_exptl_crystal_density_diffrn 1.401
_exptl_crystal_density_method 'not measured'
_exptl_crystal_description prism
_exptl_crystal_F_000 520.0
_exptl_crystal_size_max 0.50
_exptl_crystal_size_mid 0.50
_exptl_crystal_size_min 0.50
_refine_diff_density_max 0.43
_refine_diff_density_min -1.06
_refine_ls_extinction_method none
_refine_ls_goodness_of_fit_ref 1.785
_refine_ls_hydrogen_treatment constr
_refine_ls_number_parameters 103
_refine_ls_number_reflns 1477
_refine_ls_R_factor_gt 0.1412
_refine_ls_shift/su_max <0.001
_refine_ls_structure_factor_coef Fsqd
_refine_ls_weighting_details 'w = 1/[\s^2^(Fo^2^) + (0.2P)^2^] where P = (Fo^2^+2Fc^2^)/3'
_refine_ls_weighting_scheme calc
_refine_ls_wR_factor_ref 0.4170
_reflns_number_gt 1017
_reflns_number_total 1477
_reflns_threshold_expression I>2\s(I)
_cod_data_source_file fl6001.cif
_cod_data_source_block I
_cod_database_code 2201485

loop_
_symmetry_equiv_pos_as_xyz
x,y,z
1/2+x,1/2-y,1/2-z
-x,1/2+y,-z
1/2-x,-y,1/2+z
-x,-y,-z
1/2-x,1/2+y,1/2+z
x,1/2-y,z
1/2+x,y,1/2-z

loop_
_atom_site_label
_atom_site_fract_x
_atom_site_fract_y
_atom_site_fract_z
_atom_site_U_iso_or_equiv
_atom_site_adp_type
_atom_site_calc_flag
_atom_site_refinement_flags
_atom_site_occupancy
_atom_site_disorder_assembly
_atom_site_disorder_group
_atom_site_type_symbol
Cl1 0.4717(2) 0.2500 0.90210(10) 0.1270(10) Uani d S 1.00 . . Cl
O2 0.5141(3) 0.2500 0.5594(3) 0.0750(10) Uani d S 1.00 . . O
O3 0.2294(5) 0.2500 0.1856(4) 0.115(2) Uani d S 1.00 . . O
N4 0.4988(4) 0.2500 0.7204(3) 0.0710(10) Uani d S 1.00 . . N
N5 0.6569(4) 0.2500 0.8166(4) 0.0810(10) Uani d S 1.00 . . N
C6 0.5531(4) 0.2500 0.8012(4) 0.076(2) Uani d S 1.00 . . C
C7 0.7173(5) 0.2500 0.7386(4) 0.080(2) Uani d S 1.00 . . C
C8 0.6717(5) 0.2500 0.6499(4) 0.0760(10) Uani d S 1.00 . . C
C9 0.5605(4) 0.2500 0.6453(3) 0.0640(10) Uani d S 1.00 . . C
C10 0.3984(5) 0.2500 0.5571(4) 0.077(2) Uani d S 1.00 . . C
C11 0.3607(4) 0.2500 0.4552(4) 0.0660(10) Uani d S 1.00 . . C
C12 0.4306(5) 0.2500 0.3788(4) 0.0720(10) Uani d S 1.00 . . C
C13 0.3895(5) 0.2500 0.2868(4) 0.0740(10) Uani d S 1.00 . . C
C14 0.2801(6) 0.2500 0.2722(4) 0.080(2) Uani d S 1.00 . . C
C15 0.2087(6) 0.2500 0.3488(5) 0.087(2) Uani d S 1.00 . . C
C16 0.2504(5) 0.2500 0.4400(4) 0.080(2) Uani d S 1.00 . . C
C17 0.2978(10) 0.2500 0.1051(5) 0.121(3) Uani d S 1.00 . . C
H7 0.7942 0.2500 0.7444 0.0959 Uiso calc S 1.00 . . H
H8 0.7153 0.2500 0.5948 0.0912 Uiso calc S 1.00 . . H
H10A 0.3717 0.1357 0.5880 0.0917 Uiso calc . 1.00 . . H
H12 0.5069 0.2500 0.3888 0.0858 Uiso calc S 1.00 . . H
H13 0.4378 0.2500 0.2348 0.0882 Uiso calc S 1.00 . . H
H15 0.1324 0.2500 0.3388 0.1042 Uiso calc S 1.00 . . H
H16 0.2021 0.2500 0.4920 0.0965 Uiso calc S 1.00 . . H
H17A 0.3424 0.1357 0.1058 0.1453 Uiso calc . 1.00 . . H
H17B 0.2545 0.2500 0.0498 0.1453 Uiso calc S 1.00 . . H

loop_
_atom_site_aniso_label
_atom_site_aniso_U_11
_atom_site_aniso_U_22
_atom_site_aniso_U_33
_atom_site_aniso_U_12
_atom_site_aniso_U_13
_atom_site_aniso_U_23
Cl1 0.0740(10) 0.259(3) 0.0490(10) 0.0000 0.0030(6) 0.0000
O2 0.066(2) 0.106(3) 0.054(2) 0.0000 -0.004(2) 0.0000
O3 0.112(4) 0.174(6) 0.059(3) 0.0000 -0.027(3) 0.0000
N4 0.066(2) 0.096(3) 0.052(2) 0.0000 0.000(2) 0.0000
N5 0.069(2) 0.117(4) 0.056(3) 0.0000 -0.007(2) 0.0000
C6 0.061(3) 0.114(4) 0.052(3) 0.0000 -0.001(2) 0.0000
C7 0.060(3) 0.120(5) 0.059(3) 0.0000 -0.004(2) 0.0000
C8 0.064(3) 0.103(4) 0.061(3) 0.0000 0.003(2) 0.0000
C9 0.070(3) 0.077(3) 0.045(2) 0.0000 -0.006(2) 0.0000
C10 0.062(3) 0.109(4) 0.059(3) 0.0000 -0.007(2) 0.0000
C11 0.070(3) 0.075(3) 0.052(3) 0.0000 -0.002(2) 0.0000
C12 0.078(3) 0.081(3) 0.055(3) 0.0000 -0.005(2) 0.0000
C13 0.083(4) 0.082(3) 0.056(3) 0.0000 0.005(2) 0.0000
C14 0.085(4) 0.101(4) 0.055(3) 0.0000 -0.013(3) 0.0000
C15 0.071(3) 0.120(5) 0.069(4) 0.0000 -0.011(3) 0.0000
C16 0.071(3) 0.114(5) 0.056(3) 0.0000 -0.006(3) 0.0000
C17 0.158(9) 0.158(7) 0.047(4) 0.0000 -0.022(4) 0.0000

loop_
_atom_type_symbol
_atom_type_description
_atom_type_scat_dispersion_real
_atom_type_scat_dispersion_imag
_atom_type_scat_source
C C 0.003 0.002
;International Tables for Crystallography
(1992, Vol. C, Tables 4.2.6.8 and 6.1.1.4)
;
H H 0.000 0.000
;International Tables for Crystallography
(1992, Vol. C, Table 6.1.1.4)
;
Cl Cl 0.148 0.159
;International Tables for Crystallography
(1992, Vol. C, Tables 4.2.6.8 and 6.1.1.4)
;
N N 0.006 0.003
;International Tables for Crystallography
(1992, Vol. C, Tables 4.2.6.8 and 6.1.1.4)
;
O O 0.011 0.006
;International Tables for Crystallography
(1992, Vol. C, Tables 4.2.6.8 and 6.1.1.4)
;

loop_
_geom_angle_atom_site_label_1
_geom_angle_atom_site_label_2
_geom_angle_atom_site_label_3
_geom_angle_site_symmetry_1
_geom_angle_site_symmetry_3
_geom_angle
_geom_angle_publ_flag
C9 O2 C10 . . 116.4(4) no
C14 O3 C17 . . 116.8(7) no
C6 N4 C9 . . 114.4(5) no
C6 N5 C7 . . 114.1(5) no
Cl1 C6 N4 . . 114.9(4) no
Cl1 C6 N5 . . 115.2(4) no
N4 C6 N5 . . 129.9(5) no
N5 C7 C8 . . 122.2(5) no
N5 C7 H7 . . 118.9 no
C8 C7 H7 . . 118.9 no
C7 C8 C9 . . 116.7(5) no
C7 C8 H8 . . 121.6 no
C9 C8 H8 . . 121.7 no
O2 C9 N4 . . 119.5(5) no
O2 C9 C8 . . 117.8(5) no
N4 C9 C8 . . 122.7(5) no
O2 C10 C11 . . 109.1(5) no
O2 C10 H10A . . 109.5 no
O2 C10 H10A . 7_555 109.5 no
C11 C10 H10A . . 109.6 no
C11 C10 H10A . 7_555 109.6 no
H10A C10 H10A . 7_555 109.4 no
C10 C11 C12 . . 123.9(5) no
C10 C11 C16 . . 116.8(5) no
C12 C11 C16 . . 119.3(5) no
C11 C12 C13 . . 120.5(6) no
C11 C12 H12 . . 119.8 no
C13 C12 H12 . . 119.8 no
C12 C13 C14 . . 119.9(5) no
C12 C13 H13 . . 120.0 no
C14 C13 H13 . . 120.1 no
O3 C14 C13 . . 125.6(6) no
O3 C14 C15 . . 114.2(6) no
C13 C14 C15 . . 120.2(6) no
C14 C15 C16 . . 119.5(6) no
C14 C15 H15 . . 120.3 no
C16 C15 H15 . . 120.3 no
C11 C16 C15 . . 120.7(6) no
C11 C16 H16 . . 119.7 no
C15 C16 H16 . . 119.6 no
O3 C17 H17A . . 109.5 no
O3 C17 H17A . 7_555 109.5 no
O3 C17 H17B . . 109.5 no
H17A C17 H17A . 7_555 109.4 no
H17A C17 H17B . . 109.5 no
H17A C17 H17B 7_555 . 109.5 no

loop_
_geom_bond_atom_site_label_1
_geom_bond_atom_site_label_2
_geom_bond_site_symmetry_1
_geom_bond_site_symmetry_2
_geom_bond_distance
_geom_bond_publ_flag
Cl1 C6 . . 1.751(6) yes
O2 C9 . . 1.349(6) no
O2 C10 . . 1.426(7) no
O3 C14 . . 1.381(8) no
O3 C17 . . 1.420(10) no
N4 C6 . . 1.330(7) yes
N4 C9 . . 1.310(6) yes
N5 C6 . . 1.296(8) yes
N5 C7 . . 1.336(8) yes
C7 C8 . . 1.381(8) yes
C7 H7 . . 0.950 no
C8 C9 . . 1.370(8) yes
C8 H8 . . 0.950 no
C10 C11 . . 1.522(8) no
C10 H10A . . 0.950 no
C10 H10A . 7_555 0.950 no
C11 C12 . . 1.386(8) no
C11 C16 . . 1.375(8) no
C12 C13 . . 1.403(8) no
C12 H12 . . 0.950 no
C13 C14 . . 1.362(9) no
C13 H13 . . 0.950 no
C14 C15 . . 1.400(9) no
C15 C16 . . 1.394(9) no
C15 H15 . . 0.949 no
C16 H16 . . 0.950 no
C17 H17A . . 0.950 no
C17 H17A . 7_555 0.950 no
C17 H17B . . 0.950 no
